data_2012560
loop_
_publ_author_name
'Weil, Matthias'

_publ_section_title
;
 Hg~3~AlF~6~O~2~H, a structure with a short interpolyhedral
 O&#x00B7;&#x00B7;&#x00B7;O distance
;
_journal_issue 3
_journal_name_full 'Acta Crystallographica Section C'
_journal_page_first i37
_journal_page_last i39
_journal_paper_doi 10.1107/S0108270102000690
_journal_volume 58
_journal_year 2002
_chemical_formula_moiety 'Hg3 Al F6 O2 H'
_chemical_formula_structural 'Hg3 Al F6 O2 H'
_chemical_formula_sum 'Al F6 H Hg3 O2'
_chemical_formula_weight 775.76
_chemical_name_systematic
;
trimercury aluminium hydrogen hexafluoride dioxide
;
_space_group_IT_number 166
_symmetry_cell_setting trigonal
_symmetry_space_group_name_Hall '-R 3 2"'
_symmetry_space_group_name_H-M 'R -3 m :H'
_atom_sites_solution_primary direct
_atom_sites_solution_secondary difmap
_audit_creation_method SHELXL97
_cell_angle_alpha 90
_cell_angle_beta 90
_cell_angle_gamma 120
_cell_formula_units_Z 3
_cell_length_a 7.2621(6)
_cell_length_b 7.2621(6)
_cell_length_c 10.4415(9)
_cell_measurement_reflns_used 1547
_cell_measurement_temperature 293(2)
_cell_measurement_theta_max 29.8
_cell_measurement_theta_min 3.8
_cell_volume 476.89(7)
_computing_cell_refinement 'SAINT (Siemens, 1996)'
_computing_data_collection 'SMART (Siemens, 1996)'
_computing_data_reduction SAINT
_computing_molecular_graphics 'ATOMS for Windows (Dowty, 1998)'
_computing_publication_material SHELXL97
_computing_structure_refinement 'SHELXL97 (Sheldrick, 1997)'
_computing_structure_solution 'SHELXS97 (Sheldrick, 1997)'
_diffrn_ambient_temperature 293(2)
_diffrn_measured_fraction_theta_full 1.000
_diffrn_measured_fraction_theta_max 1.000
_diffrn_measurement_device_type 'Siemens SMART CCD area-detector'
_diffrn_measurement_method \w
_diffrn_radiation_monochromator graphite
_diffrn_radiation_source 'fine-focus sealed tube'
_diffrn_radiation_type MoK\a
_diffrn_radiation_wavelength .71073
_diffrn_reflns_av_R_equivalents .048
_diffrn_reflns_av_sigmaI/netI .021
_diffrn_reflns_limit_h_max 10
_diffrn_reflns_limit_h_min -9
_diffrn_reflns_limit_k_max 10
_diffrn_reflns_limit_k_min -9
_diffrn_reflns_limit_l_max 14
_diffrn_reflns_limit_l_min -14
_diffrn_reflns_number 1744
_diffrn_reflns_theta_full 29.96
_diffrn_reflns_theta_max 29.96
_diffrn_reflns_theta_min 3.78
_exptl_absorpt_coefficient_mu 72.472
_exptl_absorpt_correction_T_max .496
_exptl_absorpt_correction_T_min .034
_exptl_absorpt_correction_type numerical
_exptl_absorpt_process_details 'using indexed crystal faces (SHELXTL; Siemens, 1995)'
_exptl_crystal_colour 'light yellow'
_exptl_crystal_density_diffrn 8.104
_exptl_crystal_density_meas ?
_exptl_crystal_density_method 'not measured'
_exptl_crystal_description plate
_exptl_crystal_F_000 972
_exptl_crystal_size_max .14
_exptl_crystal_size_mid .08
_exptl_crystal_size_min .08
_refine_diff_density_max 1.71
_refine_diff_density_min -1.10
_refine_ls_extinction_coef .00150(12)
_refine_ls_extinction_expression Fc^*^=kFc[1+0.001xFc^2^\l^3^/sin(2\q)]^-1/4^
_refine_ls_extinction_method 'SHELXL97 (Sheldrick, 1997)'
_refine_ls_goodness_of_fit_ref 1.194
_refine_ls_hydrogen_treatment undef
_refine_ls_matrix_type full
_refine_ls_number_parameters 17
_refine_ls_number_reflns 192
_refine_ls_number_restraints 0
_refine_ls_restrained_S_all 1.194
_refine_ls_R_factor_all .014
_refine_ls_R_factor_gt .014
_refine_ls_shift/su_max <0.001
_refine_ls_shift/su_mean .000
_refine_ls_structure_factor_coef Fsqd
_refine_ls_weighting_details 'calc w = 1/[\s^2^(Fo^2^)+(0.0134P)^2^] where P=(Fo^2^+2Fc^2^)/3'
_refine_ls_weighting_scheme calc
_refine_ls_wR_factor_gt .027
_refine_ls_wR_factor_ref .027
_reflns_number_gt 192
_reflns_number_total 192
_reflns_threshold_expression I>2\s(I)
_cod_data_source_file br1353.cif
_cod_data_source_block I
_cod_depositor_comments
;
The following automatic conversions were performed:

'_exptl_crystal_density_meas' value 'not measured' was changed to '?'
- the value is perceived as not measured.

Automatic conversion script
Id: cif_fix_values 3008 2015-01-20 13:52:24Z robertas 
;
_cod_original_sg_symbol_H-M 'R -3 m'
_cod_database_code 2012560
_cod_database_fobs_code 2012560

loop_
_symmetry_equiv_pos_as_xyz
'x, y, z'
'-y, x-y, z'
'-x+y, -x, z'
'y, x, -z'
'x-y, -y, -z'
'-x, -x+y, -z'
'x+2/3, y+1/3, z+1/3'
'-y+2/3, x-y+1/3, z+1/3'
'-x+y+2/3, -x+1/3, z+1/3'
'y+2/3, x+1/3, -z+1/3'
'x-y+2/3, -y+1/3, -z+1/3'
'-x+2/3, -x+y+1/3, -z+1/3'
'x+1/3, y+2/3, z+2/3'
'-y+1/3, x-y+2/3, z+2/3'
'-x+y+1/3, -x+2/3, z+2/3'
'y+1/3, x+2/3, -z+2/3'
'x-y+1/3, -y+2/3, -z+2/3'
'-x+1/3, -x+y+2/3, -z+2/3'
'-x, -y, -z'
'y, -x+y, -z'
'x-y, x, -z'
'-y, -x, z'
'-x+y, y, z'
'x, x-y, z'
'-x+2/3, -y+1/3, -z+1/3'
'y+2/3, -x+y+1/3, -z+1/3'
'x-y+2/3, x+1/3, -z+1/3'
'-y+2/3, -x+1/3, z+1/3'
'-x+y+2/3, y+1/3, z+1/3'
'x+2/3, x-y+1/3, z+1/3'
'-x+1/3, -y+2/3, -z+2/3'
'y+1/3, -x+y+2/3, -z+2/3'
'x-y+1/3, x+2/3, -z+2/3'
'-y+1/3, -x+2/3, z+2/3'
'-x+y+1/3, y+2/3, z+2/3'
'x+1/3, x-y+2/3, z+2/3'

loop_
_atom_site_label
_atom_site_fract_x
_atom_site_fract_y
_atom_site_fract_z
_atom_site_U_iso_or_equiv
_atom_site_adp_type
_atom_site_calc_flag
_atom_site_refinement_flags
_atom_site_occupancy
_atom_site_disorder_assembly
_atom_site_disorder_group
_atom_site_type_symbol
Hg .5000 .0000 .0000 .01440(12) Uani d S 1 . . Hg
Al .0000 .0000 .0000 .0148(7) Uani d S 1 . . Al
F -.2353(4) -.1177(2) .0987(2) .0247(5) Uani d S 1 . . F
O .0000 .0000 .3773(4) .0151(9) Uani d S 1 . . O

loop_
_atom_site_aniso_label
_atom_site_aniso_U_11
_atom_site_aniso_U_22
_atom_site_aniso_U_33
_atom_site_aniso_U_12
_atom_site_aniso_U_13
_atom_site_aniso_U_23
Hg .01606(14) .01281(14) .01324(16) .00640(7) .00130(3) .00260(6)
Al .0142(9) .0142(9) .0161(15) .0071(5) .000 .000
F .0192(12) .0299(10) .0214(12) .0096(6) .0039(10) .0019(5)
O .0148(12) .0148(12) .016(2) .0074(6) .000 .000

loop_
_atom_type_symbol
_atom_type_description
_atom_type_scat_dispersion_real
_atom_type_scat_dispersion_imag
_atom_type_scat_source
F F .0171 .0103 'International Tables Vol C Tables 4.2.6.8 and 6.1.1.4'
Al Al .0645 .0514 'International Tables Vol C Tables 4.2.6.8 and 6.1.1.4'
Hg Hg -2.3894 9.2266 'International Tables Vol C Tables 4.2.6.8 and 6.1.1.4'
O O .0106 .0060 'International Tables Vol C Tables 4.2.6.8 and 6.1.1.4'
H H .0000 .0000 'International Tables Vol C Tables 4.2.6.8 and 6.1.1.4'

loop_
_geom_angle_atom_site_label_1
_geom_angle_atom_site_label_2
_geom_angle_atom_site_label_3
_geom_angle_site_symmetry_1
_geom_angle_site_symmetry_3
_geom_angle
O Hg O 25 13_544 180.0(2)
O Hg F 25 27 88.23(13)
O Hg F 13_544 27 91.77(13)
O Hg F 25 15_544 91.77(13)
O Hg F 13_544 15_544 88.23(13)
F Hg F 27 15_544 180.00(3)
O Hg F 25 19 69.31(6)
O Hg F 13_544 19 110.69(6)
F Hg F 27 19 107.87(5)
F Hg F 15_544 19 72.13(5)
O Hg F 25 1_655 110.69(6)
O Hg F 13_544 1_655 69.31(6)
F Hg F 27 1_655 72.13(5)
F Hg F 15_544 1_655 107.87(5)
F Hg F 19 1_655 180.00(11)
O Hg F 25 2 110.69(6)
O Hg F 13_544 2 69.31(6)
F Hg F 27 2 72.13(5)
F Hg F 15_544 2 107.87(5)
F Hg F 19 2 56.76(10)
F Hg F 1_655 2 123.24(10)
O Hg F 25 20_655 69.31(6)
O Hg F 13_544 20_655 110.69(6)
F Hg F 27 20_655 107.87(5)
F Hg F 15_544 20_655 72.13(5)
F Hg F 19 20_655 123.24(10)
F Hg F 1_655 20_655 56.76(10)
F Hg F 2 20_655 180.00(10)
F Al F 21 3 180.00(14)
F Al F 21 . 89.44(12)
F Al F 3 . 90.56(12)
F Al F 21 20 90.56(12)
F Al F 3 20 89.44(12)
F Al F . 20 89.44(12)
F Al F 21 2 89.44(12)
F Al F 3 2 90.56(12)
F Al F . 2 90.56(12)
F Al F 20 2 180.00(18)
F Al F 21 19 90.56(12)
F Al F 3 19 89.44(12)
F Al F . 19 180.0(2)
F Al F 20 19 90.56(12)
F Al F 2 19 89.44(12)
Al F Hg . 8_445 138.99(13)
Al F Hg . 1_455 106.90(9)
Hg F Hg 8_445 1_455 102.84(7)
Al F Hg . 3 106.90(9)
Hg F Hg 8_445 3 102.85(7)
Hg F Hg 1_455 3 85.67(8)
Al F Hg . 9 80.20(8)
Hg F Hg 8_445 9 63.64(5)
Hg F Hg 1_455 9 161.51(7)
Hg F Hg 3 9 108.97(2)
Al F Hg . 7_455 80.20(8)
Hg F Hg 8_445 7_455 63.64(5)
Hg F Hg 1_455 7_455 108.97(2)
Hg F Hg 3 7_455 161.51(7)
Hg F Hg 9 7_455 54.57(4)
Al F Hg . 2 63.58(3)
Hg F Hg 8_445 2 109.62(4)
Hg F Hg 1_455 2 61.343(17)
Hg F Hg 3 2 137.58(8)
Hg F Hg 9 2 109.56(5)
Hg F Hg 7_455 2 60.91(2)
Hg O Hg 9 8_445 115.55(8)
Hg O Hg 9 7_455 115.55(8)
Hg O Hg 8_445 7_455 115.55(8)

loop_
_geom_bond_atom_site_label_1
_geom_bond_atom_site_label_2
_geom_bond_site_symmetry_2
_geom_bond_distance
_geom_bond_publ_flag
Hg O 25 2.1461(10) y
Hg O 13_544 2.1461(10) n
Hg F 27 2.526(3) y
Hg F 15_544 2.526(3) n
Hg F 19 2.6703(19) y
Hg F 1_655 2.6703(19) n
Hg F 2 2.6703(19) n
Hg F 20_655 2.6703(19) n
Hg Hg 2_655 3.6311(3) ?
Hg Hg 2_545 3.6311(3) ?
Hg Al . 3.6310(3) ?
Hg Al 1_655 3.6310(3) ?
Al F 21 1.804(2) ?
Al F 3 1.804(2) ?
Al F . 1.804(2) y
Al F 20 1.804(2) ?
Al F 2 1.804(2) ?
Al F 19 1.804(2) ?
Al Hg 3_665 3.6311(3) ?
Al Hg 3 3.6311(3) ?
Al Hg 1_455 3.6310(3) ?
Al Hg 2_545 3.6310(3) ?
Al Hg 2 3.6310(3) ?
F Hg 8_445 2.526(3) ?
F Hg 1_455 2.6703(19) ?
F Hg 3 2.6703(19) ?
F O 13_444 2.772(3) y
F O . 3.264(5) ?
F O 31_445 3.364(4) ?
F Hg 9 3.961(2) ?
F Hg 7_455 3.961(2) ?
F O 25_445 3.973(2) ?
F O 25_455 3.973(2) ?
F Hg 2 4.0544(11) ?
O Hg 9 2.1461(10) ?
O Hg 8_445 2.1461(10) ?
O Hg 7_455 2.1461(10) ?
O O 19_556 2.562(9) y
O F 7 2.772(3) ?
O F 9_445 2.772(3) ?
O F 8_455 2.772(3) ?
O F 2 3.264(5) ?
O F 3 3.264(5) ?
O F 33 3.364(4) ?
O F 31_445 3.364(4) ?
